data_4508612
loop_
_publ_author_name
'Xie, Wei'
'Prabhumirashi, Pradyumna L.'
'Nakayama, Yasuo'
'McGarry, Kathryn A.'
'Geier, Michael L.'
'Uragami, Yuki'
'Mase, Kazuhiko'
'Douglas, Christopher J.'
'Ishii, Hisao'
'Hersam, Mark C.'
'Frisbie, C. Daniel'

_publ_section_title
;
 Utilizing Carbon Nanotube Electrodes to Improve Charge Injection and
 Transport in Bis(trifluoromethyl)-dimethyl-rubrene Ambipolar Single
 Crystal Transistors.
;
_journal_issue 11
_journal_name_full 'ACS nano'
_journal_page_first 10245
_journal_page_last 10256
_journal_paper_doi 10.1021/nn4045694
_journal_volume 7
_journal_year 2013
_chemical_formula_moiety 'C46 H30 F6'
_chemical_formula_sum 'C46 H30 F6'
_chemical_formula_weight 696.70
_chemical_name_common 11199Z
_chemical_name_systematic
; 
 ? 
;
_space_group_IT_number 64
_symmetry_cell_setting orthorhombic
_symmetry_space_group_name_Hall '-C 2ac 2'
_symmetry_space_group_name_H-M 'C m c a'
_atom_sites_solution_hydrogens geom
_atom_sites_solution_primary direct
_atom_sites_solution_secondary difmap
_audit_creation_method SHELXL-97
_cell_angle_alpha 90.00
_cell_angle_beta 90.00
_cell_angle_gamma 90.00
_cell_formula_units_Z 4
_cell_length_a 34.197(6)
_cell_length_b 7.1577(11)
_cell_length_c 14.052(2)
_cell_measurement_reflns_used 2998
_cell_measurement_temperature 173(2)
_cell_measurement_theta_max 26.88
_cell_measurement_theta_min 2.38
_cell_volume 3439.5(9)
_computing_cell_refinement 'SAINT, Bruker'
_computing_data_collection 'SMART, Bruker'
_computing_data_reduction 'SAINT, Bruker'
_computing_molecular_graphics 'SHELXTL, Bruker'
_computing_structure_refinement 'SHELXL-97 (Sheldrick, 1997)'
_computing_structure_solution 'SHELXS-97 (Sheldrick, 1990)'
_diffrn_ambient_temperature 173(2)
_diffrn_measured_fraction_theta_full 0.999
_diffrn_measured_fraction_theta_max 0.999
_diffrn_measurement_device_type 'Bruker SMART Platform CCD'
_diffrn_measurement_method 'area detector, omega scans per phi'
_diffrn_radiation_monochromator graphite
_diffrn_radiation_source 'normal-focus sealed tube'
_diffrn_radiation_type MoK\a
_diffrn_radiation_wavelength 0.71073
_diffrn_reflns_av_R_equivalents 0.0660
_diffrn_reflns_av_sigmaI/netI 0.0369
_diffrn_reflns_limit_h_max 42
_diffrn_reflns_limit_h_min -42
_diffrn_reflns_limit_k_max 8
_diffrn_reflns_limit_k_min -8
_diffrn_reflns_limit_l_max 17
_diffrn_reflns_limit_l_min -17
_diffrn_reflns_number 15175
_diffrn_reflns_theta_full 26.37
_diffrn_reflns_theta_max 26.37
_diffrn_reflns_theta_min 2.38
_exptl_absorpt_coefficient_mu 0.100
_exptl_absorpt_correction_T_max 0.9950
_exptl_absorpt_correction_T_min 0.9852
_exptl_absorpt_correction_type multi-scan
_exptl_absorpt_process_details 'SADABS, R. Blessing, 1995'
_exptl_crystal_colour Orange
_exptl_crystal_density_diffrn 1.345
_exptl_crystal_density_method 'not measured'
_exptl_crystal_description Plate
_exptl_crystal_F_000 1440
_exptl_crystal_size_max 0.15
_exptl_crystal_size_mid 0.14
_exptl_crystal_size_min 0.05
_refine_diff_density_max 0.228
_refine_diff_density_min -0.204
_refine_diff_density_rms 0.041
_refine_ls_extinction_method none
_refine_ls_goodness_of_fit_ref 1.031
_refine_ls_hydrogen_treatment constr
_refine_ls_matrix_type full
_refine_ls_number_parameters 124
_refine_ls_number_reflns 1791
_refine_ls_number_restraints 0
_refine_ls_restrained_S_all 1.031
_refine_ls_R_factor_all 0.0915
_refine_ls_R_factor_gt 0.0527
_refine_ls_shift/su_max 0.000
_refine_ls_shift/su_mean 0.000
_refine_ls_structure_factor_coef Fsqd
_refine_ls_weighting_details 'calc w=1/[\s^2^(Fo^2^)+(0.0688P)^2^+3.0576P] where P=(Fo^2^+2Fc^2^)/3'
_refine_ls_weighting_scheme calc
_refine_ls_wR_factor_gt 0.1331
_refine_ls_wR_factor_ref 0.1560
_reflns_number_gt 1155
_reflns_number_total 1791
_reflns_threshold_expression >2sigma(I)
_cod_data_source_file nn4045694_si_002.cif
_cod_data_source_block 11199z
_cod_depositor_comments
;
The following automatic conversions were performed:

'_symmetry_cell_setting' value 'Orthorhombic' changed to
'orthorhombic' according to
/home/saulius/struct/CIF-dictionaries/cif_core.dic dictionary named
'cif_core.dic' version 2.4.2 from 2011-04-26.

Automatic conversion script
Id: cif_fix_values 1891 2012-01-12 08:04:46Z andrius 
;
_cod_original_sg_symbol_H-M Cmca
_cod_database_code 4508612

loop_
_symmetry_equiv_pos_as_xyz
'x, y, z'
'x, -y, -z'
'-x+1/2, y, -z+1/2'
'-x+1/2, -y, z+1/2'
'x+1/2, y+1/2, z'
'x+1/2, -y+1/2, -z'
'-x+1, y+1/2, -z+1/2'
'-x+1, -y+1/2, z+1/2'
'-x, -y, -z'
'-x, y, z'
'x-1/2, -y, z-1/2'
'x-1/2, y, -z-1/2'
'-x+1/2, -y+1/2, -z'
'-x+1/2, y+1/2, z'
'x, -y+1/2, z-1/2'
'x, y+1/2, -z-1/2'

loop_
_atom_site_label
_atom_site_type_symbol
_atom_site_fract_x
_atom_site_fract_y
_atom_site_fract_z
_atom_site_U_iso_or_equiv
_atom_site_adp_type
_atom_site_occupancy
_atom_site_symmetry_multiplicity
_atom_site_calc_flag
_atom_site_refinement_flags
C1 C 0.47864(7) 0.0000 0.0000 0.0307(6) Uani 1 2 d S
C2 C 0.45851(5) 0.1469(2) 0.04763(14) 0.0311(5) Uani 1 1 d .
C3 C 0.47899(5) 0.2978(2) 0.08601(14) 0.0315(5) Uani 1 1 d .
C4 C 0.45950(6) 0.4518(3) 0.12999(15) 0.0372(5) Uani 1 1 d .
H4A H 0.4317 0.4532 0.1316 0.045 Uiso 1 1 calc R
C5 C 0.47934(6) 0.5958(3) 0.16942(16) 0.0409(5) Uani 1 1 d .
H5A H 0.4655 0.6971 0.1972 0.049 Uiso 1 1 calc R
C6 C 0.41564(5) 0.1410(3) 0.06980(16) 0.0355(5) Uani 1 1 d .
C7 C 0.40349(6) 0.0478(3) 0.15110(17) 0.0459(6) Uani 1 1 d .
H7A H 0.4222 -0.0166 0.1888 0.055 Uiso 1 1 calc R
C8 C 0.36471(7) 0.0469(4) 0.1782(2) 0.0595(7) Uani 1 1 d .
H8A H 0.3569 -0.0189 0.2337 0.071 Uiso 1 1 calc R
C9 C 0.33720(7) 0.1415(4) 0.1246(2) 0.0634(8) Uani 1 1 d .
C10 C 0.34909(6) 0.2370(3) 0.0443(2) 0.0582(8) Uani 1 1 d .
H10A H 0.3304 0.3027 0.0072 0.070 Uiso 1 1 calc R
C11 C 0.38790(6) 0.2376(3) 0.01767(19) 0.0454(6) Uani 1 1 d .
H11A H 0.3957 0.3054 -0.0373 0.054 Uiso 1 1 calc R
C12 C 0.29499(5) 0.1381(5) 0.1522(3) 0.1036(14) Uani 1 1 d .
H12A H 0.2799 0.2152 0.1077 0.155 Uiso 0.50 1 calc PR
H12B H 0.2920 0.1876 0.2168 0.155 Uiso 0.50 1 calc PR
H12C H 0.2853 0.0093 0.1501 0.155 Uiso 0.50 1 calc PR
F1 F 0.27717(7) 0.0059(9) 0.1128(5) 0.252(5) Uani 0.50 1 d PR
F2 F 0.27738(7) 0.2788(7) 0.1250(5) 0.234(5) Uani 0.50 1 d PR
F3 F 0.29075(5) 0.1226(10) 0.2362(3) 0.204(4) Uani 0.50 1 d PR

loop_
_atom_site_aniso_label
_atom_site_aniso_U_11
_atom_site_aniso_U_22
_atom_site_aniso_U_33
_atom_site_aniso_U_23
_atom_site_aniso_U_13
_atom_site_aniso_U_12
C1 0.0292(14) 0.0207(12) 0.0423(17) 0.0060(11) 0.000 0.000
C2 0.0297(10) 0.0217(9) 0.0418(12) 0.0053(8) -0.0007(8) 0.0019(8)
C3 0.0344(10) 0.0221(9) 0.0381(12) 0.0066(8) 0.0004(9) 0.0022(7)
C4 0.0399(11) 0.0264(10) 0.0452(12) 0.0020(9) 0.0008(10) 0.0053(8)
C5 0.0539(12) 0.0245(10) 0.0443(13) -0.0023(9) 0.0014(10) 0.0067(9)
C6 0.0326(11) 0.0221(9) 0.0519(13) -0.0001(9) 0.0008(9) 0.0019(8)
C7 0.0398(12) 0.0422(12) 0.0558(15) 0.0036(11) 0.0029(11) -0.0008(10)
C8 0.0489(14) 0.0604(16) 0.0691(18) 0.0014(14) 0.0170(13) -0.0067(12)
C9 0.0363(13) 0.0505(15) 0.103(2) -0.0096(16) 0.0148(14) 0.0010(11)
C10 0.0345(12) 0.0352(12) 0.105(2) 0.0024(13) -0.0044(13) 0.0062(10)
C11 0.0362(11) 0.0260(10) 0.0740(17) 0.0071(10) -0.0031(11) 0.0021(9)
C12 0.0453(19) 0.098(3) 0.168(4) -0.004(3) 0.033(2) -0.0015(19)
F1 0.066(3) 0.261(8) 0.428(13) -0.176(9) 0.095(5) -0.080(5)
F2 0.070(3) 0.215(7) 0.418(12) 0.122(8) 0.108(5) 0.074(4)
F3 0.079(3) 0.342(10) 0.191(6) 0.039(7) 0.086(4) 0.023(5)

loop_
_atom_type_symbol
_atom_type_description
_atom_type_scat_dispersion_real
_atom_type_scat_dispersion_imag
_atom_type_scat_source
C C 0.0033 0.0016 'International Tables Vol C Tables 4.2.6.8 and 6.1.1.4'
H H 0.0000 0.0000 'International Tables Vol C Tables 4.2.6.8 and 6.1.1.4'
F F 0.0171 0.0103 'International Tables Vol C Tables 4.2.6.8 and 6.1.1.4'

loop_
_geom_angle_atom_site_label_1
_geom_angle_atom_site_label_2
_geom_angle_atom_site_label_3
_geom_angle
_geom_angle_site_symmetry_1
_geom_angle_site_symmetry_3
C2 C1 C2 122.2(2) 2 .
C2 C1 C1 118.91(12) 2 9_655
C2 C1 C1 118.91(12) . 9_655
C3 C2 C1 120.70(17) . .
C3 C2 C6 115.61(17) . .
C1 C2 C6 123.33(17) . .
C2 C3 C4 122.01(17) . .
C2 C3 C3 120.13(11) . 10_655
C4 C3 C3 117.80(11) . 10_655
C5 C4 C3 122.08(19) . .
C5 C4 H4A 119.0 . .
C3 C4 H4A 119.0 . .
C4 C5 C5 120.10(12) . 10_655
C4 C5 H5A 119.9 . .
C5 C5 H5A 119.9 10_655 .
C11 C6 C7 118.11(19) . .
C11 C6 C2 123.11(19) . .
C7 C6 C2 118.54(18) . .
C8 C7 C6 121.1(2) . .
C8 C7 H7A 119.4 . .
C6 C7 H7A 119.4 . .
C7 C8 C9 120.2(3) . .
C7 C8 H8A 119.9 . .
C9 C8 H8A 119.9 . .
C10 C9 C8 119.2(2) . .
C10 C9 C12 120.3(3) . .
C8 C9 C12 120.6(3) . .
C11 C10 C9 120.5(2) . .
C11 C10 H10A 119.8 . .
C9 C10 H10A 119.8 . .
C10 C11 C6 120.9(2) . .
C10 C11 H11A 119.5 . .
C6 C11 H11A 119.5 . .
C9 C12 H12A 109.5 . .
C9 C12 H12B 109.5 . .
H12A C12 H12B 109.5 . .
C9 C12 H12C 109.5 . .
H12A C12 H12C 109.5 . .
H12B C12 H12C 109.5 . .

loop_
_geom_bond_atom_site_label_1
_geom_bond_atom_site_label_2
_geom_bond_distance
_geom_bond_site_symmetry_2
C1 C2 1.424(2) 2
C1 C2 1.424(2) .
C1 C1 1.461(5) 9_655
C2 C3 1.396(3) .
C2 C6 1.499(3) .
C3 C4 1.429(3) .
C3 C3 1.437(4) 10_655
C4 C5 1.352(3) .
C4 H4A 0.9500 .
C5 C5 1.413(4) 10_655
C5 H5A 0.9500 .
C6 C11 1.384(3) .
C6 C7 1.387(3) .
C7 C8 1.380(3) .
C7 H7A 0.9500 .
C8 C9 1.382(4) .
C8 H8A 0.9500 .
C9 C10 1.380(4) .
C9 C12 1.495(3) .
C10 C11 1.379(3) .
C10 H10A 0.9500 .
C11 H11A 0.9500 .
C12 H12A 0.9800 .
C12 H12B 0.9800 .
C12 H12C 0.9800 .

loop_
_geom_torsion_atom_site_label_1
_geom_torsion_atom_site_label_2
_geom_torsion_atom_site_label_3
_geom_torsion_atom_site_label_4
_geom_torsion
_geom_torsion_site_symmetry_1
_geom_torsion_site_symmetry_4
C2 C1 C2 C3 -174.0(2) 2 .
C1 C1 C2 C3 6.0(2) 9_655 .
C2 C1 C2 C6 13.18(14) 2 .
C1 C1 C2 C6 -166.82(14) 9_655 .
C1 C2 C3 C4 176.80(16) . .
C6 C2 C3 C4 -9.9(3) . .
C1 C2 C3 C3 -6.0(2) . 10_655
C6 C2 C3 C3 167.28(11) . 10_655
C2 C3 C4 C5 178.2(2) . .
C3 C3 C4 C5 1.0(2) 10_655 .
C3 C4 C5 C5 -1.0(3) . 10_655
C3 C2 C6 C11 84.4(3) . .
C1 C2 C6 C11 -102.5(2) . .
C3 C2 C6 C7 -89.8(2) . .
C1 C2 C6 C7 83.3(2) . .
C11 C6 C7 C8 1.7(3) . .
C2 C6 C7 C8 176.2(2) . .
C6 C7 C8 C9 -0.7(4) . .
C7 C8 C9 C10 -0.2(4) . .
C7 C8 C9 C12 178.7(3) . .
C8 C9 C10 C11 0.1(4) . .
C12 C9 C10 C11 -178.8(3) . .
C9 C10 C11 C6 0.9(4) . .
C7 C6 C11 C10 -1.8(3) . .
C2 C6 C11 C10 -176.0(2) . .
